data_4033291
loop_
_publ_author_name
'Chang, Zong'
'Boyaud, France'
'Guillot, R\'egis'
'Boddaert, Thomas'
'Aitken, David J.'

_publ_section_title
;
 A Photochemical Route to 3- and 4-Hydroxy Derivatives of
 2-Aminocyclobutane-1-carboxylic Acid with an all-cis Geometry.
;
_journal_name_full 'The Journal of organic chemistry'
_journal_paper_doi 10.1021/acs.joc.7b02559
_journal_year 2017
_chemical_formula_moiety '	2(C23 H32 N2 O6), C Cl3 '
_chemical_formula_sum 'C47 H64 Cl3 N4 O12'
_chemical_formula_weight 983.37
_space_group_crystal_system monoclinic
_space_group_IT_number 4
_space_group_name_Hall 'P 2yb'
_space_group_name_H-M_alt 'P 1 21 1'
_symmetry_space_group_name_Hall 'P 2yb'
_symmetry_space_group_name_H-M 'P 1 21 1'
_atom_sites_solution_hydrogens geom
_audit_creation_method SHELXL-2016/6
_cell_angle_alpha 90
_cell_angle_beta 111.156(2)
_cell_angle_gamma 90
_cell_formula_units_Z 2
_cell_length_a 10.2216(5)
_cell_length_b 19.0596(8)
_cell_length_c 14.1017(6)
_cell_measurement_reflns_used 9906
_cell_measurement_temperature 100(1)
_cell_measurement_theta_max 66.61
_cell_measurement_theta_min 4.08
_cell_volume 2562.1(2)
_computing_structure_refinement 'SHELXL-2016/6 (Sheldrick, 2016)'
_diffrn_ambient_temperature 100(1)
_diffrn_measured_fraction_theta_full 0.996
_diffrn_measured_fraction_theta_max 0.997
_diffrn_measurement_device_type 'Bruker VENTURE PHOTON100 CMOS'
_diffrn_measurement_method '\f and \w scans'
_diffrn_radiation_type CuK\a
_diffrn_radiation_wavelength 1.54178
_diffrn_reflns_av_R_equivalents 0.0521
_diffrn_reflns_av_unetI/netI 0.0433
_diffrn_reflns_Laue_measured_fraction_full 0.996
_diffrn_reflns_Laue_measured_fraction_max 0.997
_diffrn_reflns_limit_h_max 12
_diffrn_reflns_limit_h_min -12
_diffrn_reflns_limit_k_max 21
_diffrn_reflns_limit_k_min -22
_diffrn_reflns_limit_l_max 16
_diffrn_reflns_limit_l_min -16
_diffrn_reflns_number 29846
_diffrn_reflns_point_group_measured_fraction_full 0.994
_diffrn_reflns_point_group_measured_fraction_max 0.977
_diffrn_reflns_theta_full 25.000
_diffrn_reflns_theta_max 66.851
_diffrn_reflns_theta_min 4.084
_exptl_absorpt_coefficient_mu 2.133
_exptl_crystal_colour colorless
_exptl_crystal_density_diffrn 1.275
_exptl_crystal_description plate
_exptl_crystal_F_000 1042
_exptl_crystal_size_max 0.090
_exptl_crystal_size_mid 0.080
_exptl_crystal_size_min 0.030
_refine_diff_density_max 0.491
_refine_diff_density_min -0.543
_refine_diff_density_rms 0.062
_refine_ls_abs_structure_details
;
 Flack x determined using 3150 quotients [(I+)-(I-)]/[(I+)+(I-)]
 (Parsons, Flack and Wagner, Acta Cryst. B69 (2013) 249-259).
;
_refine_ls_abs_structure_Flack 0.173(13)
_refine_ls_extinction_method none
_refine_ls_goodness_of_fit_ref 1.025
_refine_ls_hydrogen_treatment constr
_refine_ls_matrix_type full
_refine_ls_number_parameters 684
_refine_ls_number_reflns 8897
_refine_ls_number_restraints 2
_refine_ls_restrained_S_all 1.025
_refine_ls_R_factor_all 0.0918
_refine_ls_R_factor_gt 0.0832
_refine_ls_shift/su_max 2.266
_refine_ls_shift/su_mean 0.017
_refine_ls_structure_factor_coef Fsqd
_refine_ls_weighting_details 'w=1/[\s^2^(Fo^2^)+(0.1080P)^2^+2.8273P] where P=(Fo^2^+2Fc^2^)/3'
_refine_ls_weighting_scheme calc
_refine_ls_wR_factor_gt 0.2164
_refine_ls_wR_factor_ref 0.2247
_reflns_Friedel_coverage 0.896
_reflns_Friedel_fraction_full 0.993
_reflns_Friedel_fraction_max 0.954
_reflns_number_gt 7820
_reflns_number_total 8897
_reflns_threshold_expression 'I > 2\s(I)'
_cod_data_source_file jo7b02559_si_002.cif
_cod_data_source_block 11a
_cod_database_code 4033291
_shelx_space_group_comment
;
The symmetry employed for this shelxl refinement is uniquely defined
by the following loop, which should always be used as a source of
symmetry information in preference to the above space-group names.
They are only intended as comments.
;
_shelx_estimated_absorpt_t_min 0.831
_shelx_estimated_absorpt_t_max 0.939

loop_
_space_group_symop_operation_xyz
'x, y, z'
'-x, y+1/2, -z'

loop_
_atom_site_label
_atom_site_type_symbol
_atom_site_fract_x
_atom_site_fract_y
_atom_site_fract_z
_atom_site_U_iso_or_equiv
_atom_site_adp_type
_atom_site_occupancy
_atom_site_site_symmetry_order
_atom_site_calc_flag
_atom_site_refinement_flags_posn
_atom_site_refinement_flags_adp
_atom_site_refinement_flags_occupancy
_atom_site_disorder_assembly
_atom_site_disorder_group
O12 O 0.7752(5) 0.2614(3) 0.5278(4) 0.0631(14) Uani 1 1 d . . . . .
O4 O 0.3629(4) 0.6205(2) 0.3731(4) 0.0640(14) Uani 1 1 d . . . . .
O6 O 0.7520(5) 0.7394(3) 0.5253(4) 0.0619(13) Uani 1 1 d . . . . .
O10 O 1.0102(5) 0.3802(2) 0.3725(4) 0.0624(14) Uani 1 1 d . . . . .
O11 O 0.7241(6) 0.3747(3) 0.5237(4) 0.0700(16) Uani 1 1 d . . . . .
N1 N 0.5750(5) 0.6711(3) 0.4381(4) 0.0473(12) Uani 1 1 d . . . . .
O7 O 1.0422(6) 0.4063(3) 0.6135(4) 0.0631(13) Uani 1 1 d . . . . .
N3 N 0.8636(5) 0.3303(3) 0.4383(4) 0.0475(12) Uani 1 1 d . . . . .
O3 O 0.1754(6) 0.4253(3) 0.2061(5) 0.086(2) Uani 1 1 d . . . . .
O5 O 0.7995(5) 0.6259(3) 0.5220(4) 0.0700(16) Uani 1 1 d . . . . .
O9 O 1.0269(8) 0.5753(3) 0.2018(5) 0.087(2) Uani 1 1 d . . . . .
O2 O 0.3755(7) 0.3671(3) 0.2872(4) 0.0796(18) Uani 1 1 d . . . . .
O8 O 0.9143(7) 0.6340(3) 0.2876(4) 0.0793(17) Uani 1 1 d . . . . .
O1 O 0.5726(6) 0.5935(3) 0.6137(4) 0.0635(13) Uani 1 1 d . . . . .
C17 C 0.5163(6) 0.7420(3) 0.4176(5) 0.0439(13) Uani 1 1 d . . . . .
H17 H 0.430006 0.744341 0.435225 0.053 Uiso 1 1 calc R U . . .
C38 C 0.7824(7) 0.3282(4) 0.4997(5) 0.0550(17) Uani 1 1 d . . . . .
N4 N 1.0030(9) 0.5256(3) 0.3361(6) 0.086(3) Uani 1 1 d . . . . .
H400 H 1.042662 0.488964 0.319624 0.103 Uiso 1 1 calc R U . . .
C18 C 0.4801(6) 0.7642(3) 0.3084(5) 0.0470(14) Uani 1 1 d . . . . .
C14 C 0.4873(6) 0.6118(4) 0.4155(5) 0.0517(16) Uani 1 1 d . . . . .
C37 C 0.9284(7) 0.3887(4) 0.4152(5) 0.0512(16) Uani 1 1 d . . . . .
C15 C 0.7163(7) 0.6739(4) 0.4972(6) 0.0580(18) Uani 1 1 d . . . . .
C41 C 0.8280(7) 0.2359(4) 0.3089(5) 0.0489(15) Uani 1 1 d . . . . .
C40 C 0.9020(6) 0.2586(3) 0.4182(5) 0.0441(13) Uani 1 1 d . . . . .
H40 H 1.005832 0.255802 0.435752 0.053 Uiso 1 1 calc R U . . .
C32 C 0.9741(8) 0.5824(3) 0.2754(5) 0.0532(16) Uani 1 1 d . . . . .
C9 C 0.3019(7) 0.4175(4) 0.2752(6) 0.0552(16) Uani 1 1 d . . . . .
C16 C 0.6314(8) 0.7844(4) 0.4941(6) 0.0574(17) Uani 1 1 d . . . . .
H16A H 0.650065 0.827855 0.462640 0.069 Uiso 1 1 calc R U . . .
H16B H 0.605092 0.797284 0.552881 0.069 Uiso 1 1 calc R U . . .
C4 C 0.5562(7) 0.5435(4) 0.4489(6) 0.0604(19) Uani 1 1 d . . . . .
H4 H 0.643422 0.536749 0.433460 0.072 Uiso 1 1 calc R U . . .
C19 C 0.3872(8) 0.8189(4) 0.2720(6) 0.0612(18) Uani 1 1 d . . . . .
H19 H 0.345274 0.840095 0.314977 0.073 Uiso 1 1 calc R U . . .
N2 N 0.3344(7) 0.4749(3) 0.3360(7) 0.089(3) Uani 1 1 d . . . . .
H2 H 0.278012 0.511415 0.319896 0.107 Uiso 1 1 calc R U . . .
C10 C 0.1130(9) 0.3687(4) 0.1268(7) 0.071(2) Uani 1 1 d . . . . .
C26 C 0.9708(12) 0.5232(4) 0.4271(8) 0.086(3) Uani 1 1 d . . . . .
H26 H 0.916087 0.566153 0.429697 0.103 Uiso 1 1 calc R U . . .
C27 C 0.8948(9) 0.4578(4) 0.4501(6) 0.061(2) Uani 1 1 d . . . . .
H27 H 0.792451 0.465227 0.435214 0.073 Uiso 1 1 calc R U . . .
C23 C 0.5404(8) 0.7337(5) 0.2450(6) 0.067(2) Uani 1 1 d . . . . .
H23 H 0.606403 0.696680 0.269060 0.081 Uiso 1 1 calc R U . . .
C42 C 0.7048(8) 0.2677(5) 0.2461(6) 0.067(2) Uani 1 1 d . . . . .
H42 H 0.664328 0.305577 0.269714 0.080 Uiso 1 1 calc R U . . .
C39 C 0.8619(8) 0.2168(4) 0.4946(5) 0.0549(16) Uani 1 1 d . . . . .
H39A H 0.810276 0.173848 0.462698 0.066 Uiso 1 1 calc R U . . .
H39B H 0.946701 0.202974 0.552744 0.066 Uiso 1 1 calc R U . . .
C43 C 0.6422(10) 0.2421(7) 0.1464(6) 0.087(3) Uani 1 1 d . . . . .
H43 H 0.558664 0.263241 0.101532 0.104 Uiso 1 1 calc R U . . .
C33 C 1.0128(10) 0.6310(4) 0.1261(7) 0.071(2) Uani 1 1 d . . . . .
C25 C 1.0878(16) 0.5146(5) 0.5280(9) 0.110(4) Uani 1 1 d . . . . .
H25A H 1.116930 0.558988 0.566332 0.132 Uiso 1 1 calc R U . . .
H25B H 1.169858 0.488780 0.524322 0.132 Uiso 1 1 calc R U . . .
C22 C 0.5033(11) 0.7580(7) 0.1454(7) 0.091(3) Uani 1 1 d . . . . .
H22 H 0.541819 0.736327 0.100689 0.109 Uiso 1 1 calc R U . . .
C3 C 0.4585(10) 0.4775(4) 0.4262(8) 0.086(3) Uani 1 1 d . . . . .
H3 H 0.516336 0.434815 0.428418 0.104 Uiso 1 1 calc R U . . .
C24 C 0.9881(11) 0.4690(4) 0.5636(7) 0.079(3) Uani 1 1 d . . . . .
H24 H 0.939417 0.497158 0.600763 0.094 Uiso 1 1 calc R U . . .
C20 C 0.3545(11) 0.8432(5) 0.1749(6) 0.085(3) Uani 1 1 d . . . . .
H20 H 0.291565 0.881545 0.151563 0.102 Uiso 1 1 calc R U . . .
C28 C 1.1000(13) 0.4050(5) 0.7249(7) 0.092(3) Uani 1 1 d . . . . .
C46 C 0.8851(9) 0.1806(4) 0.2734(6) 0.0633(18) Uani 1 1 d . . . . .
H46 H 0.969113 0.158889 0.316623 0.076 Uiso 1 1 calc R U . . .
C44 C 0.7007(12) 0.1867(7) 0.1131(6) 0.093(3) Uani 1 1 d . . . . .
H44 H 0.656227 0.169613 0.045728 0.111 Uiso 1 1 calc R U . . .
C1 C 0.5772(10) 0.5317(4) 0.5630(7) 0.078(2) Uani 1 1 d . . . . .
H1 H 0.663283 0.503634 0.599500 0.093 Uiso 1 1 calc R U . . .
C45 C 0.8187(12) 0.1568(6) 0.1740(6) 0.085(3) Uani 1 1 d . . . . .
H45 H 0.858045 0.118913 0.149612 0.102 Uiso 1 1 calc R U . . .
C11 C 0.0985(14) 0.3039(5) 0.1806(8) 0.100(4) Uani 1 1 d . . . . .
H11A H 0.042720 0.269377 0.130931 0.150 Uiso 1 1 calc R U . . .
H11B H 0.051632 0.315096 0.228259 0.150 Uiso 1 1 calc R U . . .
H11C H 0.191726 0.284458 0.218051 0.150 Uiso 1 1 calc R U . . .
C5A C 0.632(3) 0.5965(7) 0.7175(16) 0.063(6) Uani 0.59(3) 1 d . . P A 1
C21 C 0.4113(11) 0.8129(6) 0.1118(7) 0.087(3) Uani 1 1 d . . . . .
H21 H 0.387534 0.829723 0.044209 0.104 Uiso 1 1 calc R U . . .
C34 C 0.8634(13) 0.6437(7) 0.0653(7) 0.107(4) Uani 1 1 d . . . . .
H34A H 0.814010 0.657245 0.110517 0.161 Uiso 1 1 calc R U . . .
H34B H 0.821409 0.600830 0.028548 0.161 Uiso 1 1 calc R U . . .
H34C H 0.855652 0.681546 0.016494 0.161 Uiso 1 1 calc R U . . .
C12 C 0.2010(14) 0.3578(7) 0.0652(7) 0.112(4) Uani 1 1 d . . . . .
H12A H 0.233207 0.403239 0.049653 0.168 Uiso 1 1 calc R U . . .
H12B H 0.145986 0.333938 0.001749 0.168 Uiso 1 1 calc R U . . .
H12C H 0.282232 0.328841 0.103336 0.168 Uiso 1 1 calc R U . . .
C2 C 0.4424(15) 0.4859(6) 0.5285(9) 0.114(4) Uani 1 1 d . . . . .
H2A H 0.452212 0.441492 0.566869 0.137 Uiso 1 1 calc R U . . .
H2B H 0.356700 0.511560 0.525233 0.137 Uiso 1 1 calc R U . . .
C36 C 1.0829(12) 0.6962(5) 0.1783(8) 0.102(4) Uani 1 1 d . . . . .
H36A H 1.179936 0.685523 0.221623 0.153 Uiso 1 1 calc R U . . .
H36B H 1.032404 0.714623 0.220254 0.153 Uiso 1 1 calc R U . . .
H36C H 1.082553 0.731274 0.127434 0.153 Uiso 1 1 calc R U . . .
C30 C 1.1581(18) 0.3366(8) 0.7525(9) 0.136(6) Uani 1 1 d . . . . .
H30A H 1.257211 0.340621 0.796092 0.205 Uiso 1 1 calc R U . . .
H30B H 1.150044 0.310211 0.690977 0.205 Uiso 1 1 calc R U . . .
H30C H 1.106967 0.311946 0.789368 0.205 Uiso 1 1 calc R U . . .
C7A C 0.594(5) 0.6604(17) 0.7473(17) 0.130(15) Uani 0.59(3) 1 d . . P A 1
H7A1 H 0.646650 0.698166 0.730477 0.195 Uiso 0.59(3) 1 calc R U P A 1
H7A2 H 0.614915 0.659875 0.820868 0.195 Uiso 0.59(3) 1 calc R U P A 1
H7A3 H 0.493109 0.668131 0.711708 0.195 Uiso 0.59(3) 1 calc R U P A 1
C13 C -0.0266(15) 0.3998(8) 0.0686(16) 0.200(11) Uani 1 1 d . . . . .
H13A H -0.083829 0.365452 0.019296 0.300 Uiso 1 1 calc R U . . .
H13B H -0.014153 0.441754 0.032518 0.300 Uiso 1 1 calc R U . . .
H13C H -0.073595 0.412674 0.115555 0.300 Uiso 1 1 calc R U . . .
C35 C 1.094(3) 0.6017(7) 0.0671(17) 0.221(12) Uani 1 1 d . . . . .
H35A H 1.180465 0.580310 0.113648 0.331 Uiso 1 1 calc R U . . .
H35B H 1.117499 0.639408 0.028715 0.331 Uiso 1 1 calc R U . . .
H35C H 1.037709 0.566063 0.019775 0.331 Uiso 1 1 calc R U . . .
C6A C 0.795(2) 0.6078(14) 0.7510(14) 0.095(9) Uani 0.59(3) 1 d . . P A 1
H6A1 H 0.829343 0.583414 0.703488 0.142 Uiso 0.59(3) 1 calc R U P A 1
H6A2 H 0.841755 0.588954 0.819661 0.142 Uiso 0.59(3) 1 calc R U P A 1
H6A3 H 0.815025 0.658060 0.750794 0.142 Uiso 0.59(3) 1 calc R U P A 1
C29 C 0.980(2) 0.4110(13) 0.7612(10) 0.211(13) Uani 1 1 d . . . . .
H29A H 0.900757 0.433762 0.708720 0.317 Uiso 1 1 calc R U . . .
H29B H 1.008715 0.439015 0.823580 0.317 Uiso 1 1 calc R U . . .
H29C H 0.952123 0.364026 0.774971 0.317 Uiso 1 1 calc R U . . .
C6B C 0.511(4) 0.5590(13) 0.757(3) 0.123(15) Uani 0.41(3) 1 d D . P A 2
H6B1 H 0.526491 0.508166 0.760928 0.185 Uiso 0.41(3) 1 calc R U P A 2
H6B2 H 0.422718 0.569853 0.702056 0.185 Uiso 0.41(3) 1 calc R U P A 2
H6B3 H 0.507732 0.575937 0.821808 0.185 Uiso 0.41(3) 1 calc R U P A 2
C31 C 1.211(4) 0.4554(15) 0.7576(14) 0.36(3) Uani 1 1 d . . . . .
H31A H 1.284105 0.439041 0.820520 0.547 Uiso 1 1 calc R U . . .
H31B H 1.174570 0.500543 0.769809 0.547 Uiso 1 1 calc R U . . .
H31C H 1.251960 0.460957 0.704736 0.547 Uiso 1 1 calc R U . . .
Cl1A Cl 0.7093(8) 0.4743(8) 0.1976(9) 0.232(7) Uani 0.580(9) 1 d . . P B 1
Cl2A Cl 0.5091(14) 0.4619(7) 0.0208(6) 0.210(5) Uani 0.580(9) 1 d . . P B 1
Cl3A Cl 0.511(3) 0.5670(6) 0.1625(8) 0.390(16) Uani 0.580(9) 1 d . . P B 1
C50A C 0.539(3) 0.4833(13) 0.1468(15) 0.114(7) Uani 0.580(9) 1 d . . P B 1
Cl2B Cl 0.5129(12) 0.5401(6) 0.0221(6) 0.159(5) Uani 0.420(9) 1 d . . P B 2
Cl3B Cl 0.5000(12) 0.5199(7) 0.2068(8) 0.158(6) Uani 0.420(9) 1 d . . P B 2
Cl1B Cl 0.613(3) 0.4328(7) 0.1736(14) 0.265(13) Uani 0.420(9) 1 d . . P B 2
C50B C 0.616(3) 0.5263(19) 0.157(3) 0.146(18) Uani 0.420(9) 1 d . . P B 2
C8A C 0.610(6) 0.5227(11) 0.768(2) 0.23(3) Uani 0.59(3) 1 d . . P A 1
H8A1 H 0.510000 0.510025 0.741077 0.352 Uiso 0.59(3) 1 calc R U P A 1
H8A2 H 0.641437 0.527806 0.841846 0.352 Uiso 0.59(3) 1 calc R U P A 1
H8A3 H 0.664206 0.485801 0.750752 0.352 Uiso 0.59(3) 1 calc R U P A 1
C7B C 0.762(4) 0.5644(16) 0.7720(19) 0.097(10) Uani 0.41(3) 1 d . . P A 2
H7B1 H 0.810549 0.574492 0.844492 0.146 Uiso 0.41(3) 1 calc R U P A 2
H7B2 H 0.811550 0.587618 0.732667 0.146 Uiso 0.41(3) 1 calc R U P A 2
H7B3 H 0.761155 0.513619 0.760896 0.146 Uiso 0.41(3) 1 calc R U P A 2
C8B C 0.580(7) 0.6784(19) 0.748(5) 0.17(3) Uani 0.41(3) 1 d D . P A 2
H8B1 H 0.478826 0.686122 0.715835 0.260 Uiso 0.41(3) 1 calc R U P A 2
H8B2 H 0.629352 0.706850 0.713501 0.260 Uiso 0.41(3) 1 calc R U P A 2
H8B3 H 0.611212 0.692059 0.819790 0.260 Uiso 0.41(3) 1 calc R U P A 2
C5B C 0.617(6) 0.591(5) 0.739(3) 0.17(4) Uani 0.41(3) 1 d . . P A 2

loop_
_atom_site_aniso_label
_atom_site_aniso_U_11
_atom_site_aniso_U_22
_atom_site_aniso_U_33
_atom_site_aniso_U_23
_atom_site_aniso_U_13
_atom_site_aniso_U_12
O12 0.069(3) 0.064(3) 0.070(3) 0.035(3) 0.040(3) 0.012(2)
O4 0.038(2) 0.042(3) 0.095(4) -0.022(2) 0.005(2) 0.0049(19)
O6 0.046(2) 0.065(3) 0.068(3) -0.031(3) 0.012(2) -0.008(2)
O10 0.081(3) 0.039(2) 0.093(4) 0.019(2) 0.062(3) 0.019(2)
O11 0.073(3) 0.076(4) 0.082(4) 0.038(3) 0.054(3) 0.039(3)
N1 0.036(3) 0.047(3) 0.054(3) -0.017(2) 0.010(2) 0.003(2)
O7 0.084(3) 0.042(3) 0.063(3) 0.008(2) 0.026(3) 0.015(2)
N3 0.050(3) 0.048(3) 0.052(3) 0.016(2) 0.028(2) 0.015(2)
O3 0.066(3) 0.036(3) 0.122(5) -0.025(3) -0.007(3) -0.004(2)
O5 0.040(2) 0.073(4) 0.084(4) -0.036(3) 0.007(2) 0.013(2)
O9 0.137(5) 0.037(3) 0.129(5) 0.023(3) 0.099(5) 0.015(3)
O2 0.090(4) 0.057(3) 0.070(3) -0.023(3) 0.003(3) 0.023(3)
O8 0.125(5) 0.054(3) 0.067(3) 0.015(3) 0.045(3) 0.035(3)
O1 0.077(3) 0.047(3) 0.062(3) -0.009(2) 0.020(2) 0.008(2)
C17 0.043(3) 0.039(3) 0.049(3) -0.012(3) 0.017(3) -0.003(2)
C38 0.049(4) 0.064(4) 0.059(4) 0.028(3) 0.028(3) 0.019(3)
N4 0.148(7) 0.035(3) 0.113(6) 0.032(3) 0.094(6) 0.030(4)
C18 0.047(3) 0.041(3) 0.049(3) -0.015(3) 0.013(3) -0.009(3)
C14 0.039(3) 0.049(4) 0.060(4) -0.022(3) 0.010(3) 0.003(3)
C37 0.061(4) 0.044(4) 0.062(4) 0.020(3) 0.038(3) 0.019(3)
C15 0.043(3) 0.068(5) 0.063(4) -0.030(4) 0.018(3) 0.000(3)
C41 0.052(3) 0.050(4) 0.046(3) 0.015(3) 0.020(3) -0.001(3)
C40 0.045(3) 0.039(3) 0.050(3) 0.012(3) 0.018(3) 0.003(3)
C32 0.074(4) 0.031(3) 0.065(4) 0.002(3) 0.037(4) 0.009(3)
C9 0.055(4) 0.039(4) 0.067(4) -0.006(3) 0.015(3) 0.004(3)
C16 0.065(4) 0.048(4) 0.055(4) -0.020(3) 0.017(3) -0.006(3)
C4 0.053(4) 0.045(4) 0.063(4) -0.019(3) -0.003(3) 0.014(3)
C19 0.074(5) 0.049(4) 0.056(4) -0.011(3) 0.018(3) 0.002(3)
N2 0.069(4) 0.037(3) 0.124(6) -0.033(4) -0.008(4) 0.010(3)
C10 0.076(5) 0.038(4) 0.086(5) -0.011(4) 0.015(4) -0.015(3)
C26 0.140(8) 0.038(4) 0.109(7) 0.023(4) 0.080(7) 0.027(5)
C27 0.086(5) 0.043(4) 0.074(5) 0.023(3) 0.053(4) 0.029(3)
C23 0.060(4) 0.090(6) 0.048(4) -0.020(4) 0.014(3) -0.006(4)
C42 0.069(4) 0.086(6) 0.045(4) 0.017(4) 0.019(3) 0.011(4)
C39 0.067(4) 0.049(4) 0.047(4) 0.016(3) 0.019(3) 0.012(3)
C43 0.084(5) 0.127(9) 0.040(4) 0.021(5) 0.011(4) 0.009(6)
C33 0.103(6) 0.037(4) 0.084(5) 0.011(4) 0.047(5) -0.009(4)
C25 0.179(12) 0.045(5) 0.103(8) 0.014(5) 0.047(8) -0.024(6)
C22 0.093(6) 0.129(9) 0.049(5) -0.024(5) 0.024(4) -0.006(6)
C3 0.083(6) 0.036(4) 0.106(7) -0.026(4) -0.007(5) 0.010(4)
C24 0.137(8) 0.043(4) 0.068(5) 0.016(4) 0.052(5) 0.031(5)
C20 0.100(7) 0.079(6) 0.054(5) -0.002(4) 0.002(4) 0.007(5)
C28 0.134(9) 0.064(6) 0.066(5) 0.014(4) 0.019(5) 0.023(6)
C46 0.077(5) 0.065(5) 0.051(4) 0.007(3) 0.026(4) 0.010(4)
C44 0.101(7) 0.130(9) 0.042(4) -0.002(5) 0.020(5) -0.008(7)
C1 0.098(6) 0.044(4) 0.069(5) -0.006(4) 0.004(4) 0.018(4)
C45 0.125(8) 0.085(7) 0.050(4) 0.003(4) 0.037(5) 0.009(6)
C11 0.164(10) 0.076(6) 0.087(6) -0.046(5) 0.077(7) -0.072(7)
C5A 0.122(16) 0.031(8) 0.041(9) 0.000(6) 0.035(9) 0.010(7)
C21 0.092(6) 0.109(8) 0.047(4) -0.002(5) 0.009(4) -0.006(6)
C34 0.124(9) 0.133(10) 0.045(4) -0.005(5) 0.009(5) -0.058(8)
C12 0.146(10) 0.145(10) 0.042(4) 0.006(5) 0.030(5) -0.056(8)
C2 0.158(11) 0.064(7) 0.106(8) -0.025(6) 0.029(8) -0.039(7)
C36 0.106(7) 0.079(6) 0.079(6) 0.044(5) -0.017(5) -0.043(5)
C30 0.186(14) 0.128(11) 0.071(7) 0.034(7) 0.016(8) 0.074(10)
C7A 0.23(4) 0.096(16) 0.050(10) -0.026(10) 0.030(13) 0.090(19)
C13 0.109(9) 0.100(10) 0.27(2) -0.103(12) -0.080(12) 0.007(7)
C35 0.41(3) 0.080(8) 0.34(3) 0.098(12) 0.33(3) 0.066(13)
C6A 0.100(13) 0.081(16) 0.074(11) -0.032(11) -0.006(9) 0.040(11)
C29 0.25(2) 0.32(3) 0.081(8) 0.074(12) 0.085(11) 0.21(2)
C6B 0.24(4) 0.023(13) 0.17(3) 0.017(14) 0.15(3) 0.008(16)
C31 0.54(5) 0.30(3) 0.098(12) 0.040(15) -0.08(2) -0.31(4)
Cl1A 0.115(5) 0.303(15) 0.215(10) 0.169(11) -0.017(5) -0.057(7)
Cl2A 0.321(13) 0.215(11) 0.092(4) -0.071(6) 0.073(6) -0.046(9)
Cl3A 0.93(5) 0.141(8) 0.124(7) 0.025(6) 0.212(16) 0.193(17)
C50A 0.17(2) 0.101(16) 0.071(11) -0.036(11) 0.043(13) -0.002(16)
Cl2B 0.198(9) 0.148(10) 0.075(5) 0.036(5) -0.019(5) 0.002(7)
Cl3B 0.175(9) 0.214(13) 0.116(7) -0.079(8) 0.089(7) -0.102(9)
Cl1B 0.31(2) 0.102(8) 0.228(15) 0.062(9) -0.088(15) 0.010(10)
C50B 0.066(14) 0.11(2) 0.21(4) 0.12(3) -0.007(18) -0.004(14)
C8A 0.58(10) 0.027(11) 0.094(16) 0.008(9) 0.12(3) 0.00(2)
C7B 0.17(3) 0.036(15) 0.064(13) -0.004(11) 0.014(15) 0.005(15)
C8B 0.14(3) 0.15(5) 0.26(7) -0.14(4) 0.10(4) 0.00(3)
C5B 0.11(3) 0.37(11) 0.045(19) -0.06(3) 0.041(18) 0.02(4)

loop_
_atom_type_symbol
_atom_type_description
_atom_type_scat_dispersion_real
_atom_type_scat_dispersion_imag
_atom_type_scat_source
C C 0.0181 0.0091 'International Tables Vol C Tables 4.2.6.8 and 6.1.1.4'
H H 0.0000 0.0000 'International Tables Vol C Tables 4.2.6.8 and 6.1.1.4'
N N 0.0311 0.0180 'International Tables Vol C Tables 4.2.6.8 and 6.1.1.4'
O O 0.0492 0.0322 'International Tables Vol C Tables 4.2.6.8 and 6.1.1.4'
Cl Cl 0.3639 0.7018 'International Tables Vol C Tables 4.2.6.8 and 6.1.1.4'

loop_
_geom_angle_atom_site_label_1
_geom_angle_atom_site_label_2
_geom_angle_atom_site_label_3
_geom_angle
C38 O12 C39 111.2(5)
C15 O6 C16 111.0(5)
C15 N1 C14 127.5(6)
C15 N1 C17 110.4(5)
C14 N1 C17 121.0(5)
C24 O7 C28 119.2(6)
C37 N3 C38 127.4(6)
C37 N3 C40 120.8(5)
C38 N3 C40 110.4(5)
C9 O3 C10 120.3(6)
C32 O9 C33 121.8(6)
C5A O1 C1 120.2(8)
C1 O1 C5B 118(3)
N1 C17 C18 113.1(5)
N1 C17 C16 101.2(5)
C18 C17 C16 114.8(6)
N1 C17 H17 109.1
C18 C17 H17 109.1
C16 C17 H17 109.1
O11 C38 O12 122.6(6)
O11 C38 N3 128.8(7)
O12 C38 N3 108.6(6)
C32 N4 C26 121.7(6)
C32 N4 H400 119.1
C26 N4 H400 119.1
C19 C18 C23 118.9(7)
C19 C18 C17 118.4(6)
C23 C18 C17 122.6(6)
O4 C14 N1 118.3(6)
O4 C14 C4 125.2(6)
N1 C14 C4 116.4(5)
O10 C37 N3 118.9(6)
O10 C37 C27 124.7(6)
N3 C37 C27 116.3(5)
O5 C15 O6 122.5(6)
O5 C15 N1 128.0(7)
O6 C15 N1 109.4(6)
C46 C41 C42 120.3(7)
C46 C41 C40 117.7(6)
C42 C41 C40 122.0(7)
N3 C40 C39 101.0(5)
N3 C40 C41 112.9(5)
C39 C40 C41 114.3(5)
N3 C40 H40 109.4
C39 C40 H40 109.4
C41 C40 H40 109.4
O8 C32 O9 124.1(6)
O8 C32 N4 125.0(6)
O9 C32 N4 110.8(6)
O2 C9 O3 126.6(6)
O2 C9 N2 124.1(7)
O3 C9 N2 109.2(6)
O6 C16 C17 105.1(5)
O6 C16 H16A 110.7
C17 C16 H16A 110.7
O6 C16 H16B 110.7
C17 C16 H16B 110.7
H16A C16 H16B 108.8
C14 C4 C1 109.2(6)
C14 C4 C3 116.6(6)
C1 C4 C3 86.3(7)
C14 C4 H4 113.9
C1 C4 H4 113.9
C3 C4 H4 113.9
C20 C19 C18 121.1(8)
C20 C19 H19 119.4
C18 C19 H19 119.5
C9 N2 C3 121.7(6)
C9 N2 H2 119.2
C3 N2 H2 119.2
C12 C10 C11 112.2(9)
C12 C10 C13 113.5(13)
C11 C10 C13 111.1(12)
C12 C10 O3 110.6(7)
C11 C10 O3 107.9(7)
C13 C10 O3 100.8(7)
N4 C26 C25 119.3(10)
N4 C26 C27 120.2(8)
C25 C26 C27 90.1(7)
N4 C26 H26 108.6
C25 C26 H26 108.6
C27 C26 H26 108.6
C37 C27 C24 109.4(6)
C37 C27 C26 116.4(6)
C24 C27 C26 86.5(7)
C37 C27 H27 113.8
C24 C27 H27 113.8
C26 C27 H27 113.8
C18 C23 C22 119.2(9)
C18 C23 H23 120.4
C22 C23 H23 120.4
C41 C42 C43 117.8(8)
C41 C42 H42 121.1
C43 C42 H42 121.1
O12 C39 C40 106.4(5)
O12 C39 H39A 110.5
C40 C39 H39A 110.5
O12 C39 H39B 110.5
C40 C39 H39B 110.5
H39A C39 H39B 108.6
C44 C43 C42 120.8(9)
C44 C43 H43 119.6
C42 C43 H43 119.6
O9 C33 C34 110.4(7)
O9 C33 C35 102.0(7)
C34 C33 C35 114.1(13)
O9 C33 C36 109.8(7)
C34 C33 C36 111.2(9)
C35 C33 C36 108.9(12)
C26 C25 C24 88.6(9)
C26 C25 H25A 113.9
C24 C25 H25A 113.9
C26 C25 H25B 113.9
C24 C25 H25B 113.9
H25A C25 H25B 111.1
C21 C22 C23 120.3(9)
C21 C22 H22 119.8
C23 C22 H22 119.8
N2 C3 C2 118.7(10)
N2 C3 C4 120.2(8)
C2 C3 C4 90.1(7)
N2 C3 H3 108.8
C2 C3 H3 108.8
C4 C3 H3 108.8
O7 C24 C27 112.8(6)
O7 C24 C25 117.1(9)
C27 C24 C25 88.5(7)
O7 C24 H24 112.1
C27 C24 H24 112.1
C25 C24 H24 112.1
C21 C20 C19 120.3(9)
C21 C20 H20 119.8
C19 C20 H20 119.8
C30 C28 C31 108.7(18)
C30 C28 O7 105.9(9)
C31 C28 O7 107.5(11)
C30 C28 C29 106.7(13)
C31 C28 C29 120(2)
O7 C28 C29 107.6(10)
C41 C46 C45 119.7(8)
C41 C46 H46 120.1
C45 C46 H46 120.1
C45 C44 C43 120.8(9)
C45 C44 H44 119.6
C43 C44 H44 119.6
O1 C1 C2 116.6(9)
O1 C1 C4 113.1(6)
C2 C1 C4 88.9(7)
O1 C1 H1 112.1
C2 C1 H1 112.1
C4 C1 H1 112.1
C44 C45 C46 120.6(9)
C44 C45 H45 119.7
C46 C45 H45 119.7
C10 C11 H11A 109.5
C10 C11 H11B 109.5
H11A C11 H11B 109.5
C10 C11 H11C 109.5
H11A C11 H11C 109.5
H11B C11 H11C 109.5
O1 C5A C7A 107.3(16)
O1 C5A C6A 109.7(16)
C7A C5A C6A 100(3)
O1 C5A C8A 110.7(16)
C7A C5A C8A 122(3)
C6A C5A C8A 107(3)
C20 C21 C22 120.0(9)
C20 C21 H21 120.0
C22 C21 H21 120.0
C33 C34 H34A 109.5
C33 C34 H34B 109.5
H34A C34 H34B 109.5
C33 C34 H34C 109.5
H34A C34 H34C 109.5
H34B C34 H34C 109.5
C10 C12 H12A 109.5
C10 C12 H12B 109.5
H12A C12 H12B 109.5
C10 C12 H12C 109.5
H12A C12 H12C 109.5
H12B C12 H12C 109.5
C3 C2 C1 88.2(9)
C3 C2 H2A 113.9
C1 C2 H2A 113.9
C3 C2 H2B 114.0
C1 C2 H2B 114.0
H2A C2 H2B 111.2
C33 C36 H36A 109.5
C33 C36 H36B 109.5
H36A C36 H36B 109.5
C33 C36 H36C 109.5
H36A C36 H36C 109.5
H36B C36 H36C 109.5
C28 C30 H30A 109.5
C28 C30 H30B 109.5
H30A C30 H30B 109.5
C28 C30 H30C 109.5
H30A C30 H30C 109.5
H30B C30 H30C 109.5
C5A C7A H7A1 109.5
C5A C7A H7A2 109.5
H7A1 C7A H7A2 109.5
C5A C7A H7A3 109.5
H7A1 C7A H7A3 109.5
H7A2 C7A H7A3 109.5
C10 C13 H13A 109.5
C10 C13 H13B 109.4
H13A C13 H13B 109.5
C10 C13 H13C 109.5
H13A C13 H13C 109.5
H13B C13 H13C 109.5
C33 C35 H35A 109.4
C33 C35 H35B 109.5
H35A C35 H35B 109.5
C33 C35 H35C 109.5
H35A C35 H35C 109.5
H35B C35 H35C 109.5
C5A C6A H6A1 109.5
C5A C6A H6A2 109.5
H6A1 C6A H6A2 109.5
C5A C6A H6A3 109.5
H6A1 C6A H6A3 109.5
H6A2 C6A H6A3 109.5
C28 C29 H29A 109.5
C28 C29 H29B 109.5
H29A C29 H29B 109.5
C28 C29 H29C 109.5
H29A C29 H29C 109.5
H29B C29 H29C 109.5
C5B C6B H6B1 111.0
C5B C6B H6B2 111.0
H6B1 C6B H6B2 107.8
C5B C6B H6B3 111.4
H6B1 C6B H6B3 107.8
H6B2 C6B H6B3 107.7
C28 C31 H31A 109.5
C28 C31 H31B 109.4
H31A C31 H31B 109.5
C28 C31 H31C 109.6
H31A C31 H31C 109.5
H31B C31 H31C 109.4
Cl1A C50A Cl3A 104.3(19)
Cl1A C50A Cl2A 100.8(14)
Cl3A C50A Cl2A 112.9(15)
C50B Cl3B Cl1B 54.7(15)
C50B Cl1B Cl3B 46.2(15)
Cl3B C50B Cl1B 79.0(16)
Cl3B C50B Cl2B 103.1(14)
Cl1B C50B Cl2B 104(2)
C5A C8A H8A1 109.7
C5A C8A H8A2 109.7
H8A1 C8A H8A2 109.2
C5A C8A H8A3 109.7
H8A1 C8A H8A3 109.2
H8A2 C8A H8A3 109.2
C5B C7B H7B1 109.5
C5B C7B H7B2 109.4
H7B1 C7B H7B2 109.5
C5B C7B H7B3 109.5
H7B1 C7B H7B3 109.5
H7B2 C7B H7B3 109.5
C5B C8B H8B1 109.5
C5B C8B H8B2 109.5
H8B1 C8B H8B2 109.5
C5B C8B H8B3 109.4
H8B1 C8B H8B3 109.5
H8B2 C8B H8B3 109.5
C6B C5B C7B 125(7)
C6B C5B O1 107(4)
C7B C5B O1 102(3)
C6B C5B C8B 102(4)
C7B C5B C8B 122(6)
O1 C5B C8B 94(5)

loop_
_geom_bond_atom_site_label_1
_geom_bond_atom_site_label_2
_geom_bond_distance
O12 C38 1.343(9)
O12 C39 1.423(9)
O4 C14 1.206(7)
O6 C15 1.321(9)
O6 C16 1.435(9)
O10 C37 1.205(7)
O11 C38 1.184(9)
N1 C15 1.384(9)
N1 C14 1.407(8)
N1 C17 1.464(8)
O7 C24 1.396(9)
O7 C28 1.465(11)
N3 C37 1.393(8)
N3 C38 1.399(8)
N3 C40 1.479(8)
O3 C9 1.316(9)
O3 C10 1.518(9)
O5 C15 1.212(9)
O9 C32 1.338(8)
O9 C33 1.475(9)
O2 C9 1.194(8)
O8 C32 1.203(8)
O1 C5A 1.37(2)
O1 C1 1.387(9)
O1 C5B 1.66(4)
C17 C18 1.508(9)
C17 C16 1.511(9)
C17 H17 1.0000
N4 C32 1.345(9)
N4 C26 1.435(11)
N4 H400 0.8800
C18 C19 1.379(10)
C18 C23 1.384(10)
C14 C4 1.474(10)
C37 C27 1.489(10)
C41 C46 1.383(11)
C41 C42 1.390(10)
C41 C40 1.514(9)
C40 C39 1.510(9)
C40 H40 1.0000
C9 N2 1.355(9)
C16 H16A 0.9900
C16 H16B 0.9900
C4 C1 1.560(12)
C4 C3 1.565(12)
C4 H4 1.0000
C19 C20 1.367(12)
C19 H19 0.9500
N2 C3 1.437(11)
N2 H2 0.8800
C10 C12 1.472(15)
C10 C11 1.484(13)
C10 C13 1.489(16)
C26 C25 1.501(16)
C26 C27 1.563(11)
C26 H26 1.0000
C27 C24 1.553(13)
C27 H27 1.0000
C23 C22 1.395(13)
C23 H23 0.9500
C42 C43 1.405(13)
C42 H42 0.9500
C39 H39A 0.9900
C39 H39B 0.9900
C43 C44 1.377(16)
C43 H43 0.9500
C33 C34 1.477(15)
C33 C35 1.480(16)
C33 C36 1.490(13)
C25 C24 1.554(15)
C25 H25A 0.9900
C25 H25B 0.9900
C22 C21 1.373(15)
C22 H22 0.9500
C3 C2 1.517(17)
C3 H3 1.0000
C24 H24 1.0000
C20 C21 1.355(15)
C20 H20 0.9500
C28 C30 1.428(15)
C28 C31 1.43(2)
C28 C29 1.49(2)
C46 C45 1.395(12)
C46 H46 0.9500
C44 C45 1.330(15)
C44 H44 0.9500
C1 C2 1.554(15)
C1 H1 1.0000
C45 H45 0.9500
C11 H11A 0.9800
C11 H11B 0.9800
C11 H11C 0.9800
C5A C7A 1.39(3)
C5A C6A 1.58(3)
C5A C8A 1.63(3)
C21 H21 0.9500
C34 H34A 0.9800
C34 H34B 0.9800
C34 H34C 0.9800
C12 H12A 0.9800
C12 H12B 0.9800
C12 H12C 0.9800
C2 H2A 0.9900
C2 H2B 0.9900
C36 H36A 0.9800
C36 H36B 0.9800
C36 H36C 0.9800
C30 H30A 0.9800
C30 H30B 0.9800
C30 H30C 0.9800
C7A H7A1 0.9800
C7A H7A2 0.9800
C7A H7A3 0.9800
C13 H13A 0.9800
C13 H13B 0.9800
C13 H13C 0.9800
C35 H35A 0.9800
C35 H35B 0.9800
C35 H35C 0.9800
C6A H6A1 0.9800
C6A H6A2 0.9800
C6A H6A3 0.9800
C29 H29A 0.9800
C29 H29B 0.9800
C29 H29C 0.9800
C6B C5B 1.34(7)
C6B H6B1 0.9942
C6B H6B2 0.9943
C6B H6B3 0.9947
C31 H31A 0.9802
C31 H31B 0.9802
C31 H31C 0.9802
Cl1A C50A 1.64(3)
Cl2A C50A 1.739(18)
Cl3A C50A 1.65(2)
Cl2B C50B 1.83(4)
Cl3B C50B 1.59(4)
Cl3B Cl1B 2.17(3)
Cl1B C50B 1.80(3)
C8A H8A1 0.9825
C8A H8A2 0.9825
C8A H8A3 0.9825
C7B C5B 1.47(7)
C7B H7B1 0.9800
C7B H7B2 0.9800
C7B H7B3 0.9800
C8B C5B 1.73(10)
C8B H8B1 0.9800
C8B H8B2 0.9800
C8B H8B3 0.9800
